data_4333975
loop_
_publ_author_name
'Theshini Perera'
'Pramuditha Abhayawardhana'
'Patricia A. Marzilli'
'Frank R. Fronczek'
'Luigi G. Marzilli'

_publ_section_title
;
 Formation of a Metal-to-Nitrogen Bond of Normal Length by a Neutral
 Sufonamide Group within a Tridentate Ligand. A New Approach to
 Radiopharmaceutical Bioconjugation
;
_journal_name_full 'Inorganic Chemistry'
_journal_page_first 2412
_journal_page_last 2421
_journal_paper_doi 10.1021/ic302180t
_journal_volume 52
_journal_year 2013
_chemical_formula_moiety 'C22 H19 N3 O5 Re S, P F6'
_chemical_formula_sum 'C22 H19 F6 N3 O5 P Re S'
_chemical_formula_weight 768.63
_chemical_name_systematic
; 
 ? 
;
_space_group_IT_number 15
_symmetry_cell_setting monoclinic
_symmetry_space_group_name_Hall '-C 2yc'
_symmetry_space_group_name_H-M 'C 1 2/c 1'
_atom_sites_solution_hydrogens geom
_atom_sites_solution_primary direct
_atom_sites_solution_secondary difmap
_audit_creation_method SHELXL-97
_cell_angle_alpha 90
_cell_angle_beta 100.598(4)
_cell_angle_gamma 90
_cell_formula_units_Z 8
_cell_length_a 15.102(2)
_cell_length_b 10.4922(15)
_cell_length_c 34.186(4)
_cell_measurement_reflns_used 5823
_cell_measurement_temperature 200.0(5)
_cell_measurement_theta_max 27.5
_cell_measurement_theta_min 2.5
_cell_volume 5324.5(12)
_computing_cell_refinement 'HKL Scalepack (Otwinowski & Minor 1997)'
_computing_data_collection 'COLLECT (Nonius, 2000)'
_computing_data_reduction 'HKL Denzo and Scalepack (Otwinowski & Minor 1997)'
_computing_molecular_graphics 'ORTEP-3 for Windows (Farrugia, 1997)'
_computing_publication_material 'SHELXL-97 (Sheldrick, 2008)'
_computing_structure_refinement 'SHELXL-97 (Sheldrick, 2008)'
_computing_structure_solution 'SIR97 (Altomare  et al., 1999)'
_diffrn_ambient_temperature 200.0(5)
_diffrn_measured_fraction_theta_full 0.996
_diffrn_measured_fraction_theta_max 0.944
_diffrn_measurement_device 'Nonius KappaCCD'
_diffrn_measurement_method ' \w and \f scans '
_diffrn_radiation_monochromator graphite
_diffrn_radiation_source 'fine-focus sealed tube'
_diffrn_radiation_type MoK\a
_diffrn_radiation_wavelength 0.71073
_diffrn_reflns_av_R_equivalents 0.0189
_diffrn_reflns_av_sigmaI/netI 0.0240
_diffrn_reflns_limit_h_max 18
_diffrn_reflns_limit_h_min -18
_diffrn_reflns_limit_k_max 13
_diffrn_reflns_limit_k_min -12
_diffrn_reflns_limit_l_max 43
_diffrn_reflns_limit_l_min -43
_diffrn_reflns_number 40247
_diffrn_reflns_theta_full 25.00
_diffrn_reflns_theta_max 27.5
_diffrn_reflns_theta_min 2.5
_exptl_absorpt_coefficient_mu 4.784
_exptl_absorpt_correction_T_max 0.448
_exptl_absorpt_correction_T_min 0.285
_exptl_absorpt_correction_type multi-scan
_exptl_absorpt_process_details 'HKL Scalepack (Otwinowski & Minor 1997)'
_exptl_crystal_colour colorless
_exptl_crystal_density_diffrn 1.918
_exptl_crystal_description fragment
_exptl_crystal_F_000 2976
_exptl_crystal_size_max 0.35
_exptl_crystal_size_mid 0.25
_exptl_crystal_size_min 0.20
_refine_diff_density_max 1.197
_refine_diff_density_min -1.105
_refine_diff_density_rms 0.100
_refine_ls_extinction_method none
_refine_ls_goodness_of_fit_ref 1.357
_refine_ls_hydrogen_treatment constr
_refine_ls_matrix_type full
_refine_ls_number_parameters 353
_refine_ls_number_reflns 5756
_refine_ls_number_restraints 0
_refine_ls_restrained_S_all 1.357
_refine_ls_R_factor_all 0.035
_refine_ls_R_factor_gt 0.029
_refine_ls_shift/su_max 0.001
_refine_ls_shift/su_mean 0.000
_refine_ls_structure_factor_coef Fsqd
_refine_ls_weighting_details 'calc w=1/[\s^2^(Fo^2^)+(0.0410P)^2^] where P=(Fo^2^+2Fc^2^)/3'
_refine_ls_weighting_scheme calc
_refine_ls_wR_factor_gt 0.084
_refine_ls_wR_factor_ref 0.087
_reflns_number_gt 5020
_reflns_number_total 5756
_reflns_threshold_expression I>2\s(I)
_cod_data_source_file ic302180t_si_002_3.cif
_cod_data_source_block Pram21
_cod_original_sg_symbol_H-M 'C 2/c '
_cod_database_code 4333975

loop_
_symmetry_equiv_pos_as_xyz
'x, y, z'
'-x, y, -z+1/2'
'x+1/2, y+1/2, z'
'-x+1/2, y+1/2, -z+1/2'
'-x, -y, -z'
'x, -y, z-1/2'
'-x+1/2, -y+1/2, -z'
'x+1/2, -y+1/2, z-1/2'

loop_
_atom_site_label
_atom_site_type_symbol
_atom_site_fract_x
_atom_site_fract_y
_atom_site_fract_z
_atom_site_U_iso_or_equiv
_atom_site_adp_type
_atom_site_occupancy
_atom_site_symmetry_multiplicity
_atom_site_calc_flag
_atom_site_refinement_flags
Re1 Re 0.641531(10) 0.371244(13) 0.696834(4) 0.03265(8) Uani 1 1 d .
S1 S 0.54036(8) 0.11322(10) 0.65150(3) 0.0406(2) Uani 1 1 d .
O1 O 0.6296(2) 0.1834(3) 0.76468(9) 0.0580(9) Uani 1 1 d .
O2 O 0.6929(3) 0.5763(4) 0.76023(11) 0.0742(12) Uani 1 1 d .
O3 O 0.4451(2) 0.4475(3) 0.69696(11) 0.0635(9) Uani 1 1 d .
O4 O 0.5927(2) 0.0304(3) 0.68034(9) 0.0577(8) Uani 1 1 d .
O5 O 0.4635(2) 0.1774(3) 0.65991(9) 0.0497(7) Uani 1 1 d .
N1 N 0.6565(2) 0.4890(3) 0.64594(9) 0.0346(7) Uani 1 1 d .
N2 N 0.6156(2) 0.2345(3) 0.64432(9) 0.0350(7) Uani 1 1 d .
N3 N 0.7771(2) 0.3210(3) 0.68946(9) 0.0322(7) Uani 1 1 d .
C1 C 0.6343(3) 0.2519(4) 0.73934(12) 0.0401(9) Uani 1 1 d .
C2 C 0.6743(3) 0.4989(4) 0.73656(14) 0.0500(11) Uani 1 1 d .
C3 C 0.5174(3) 0.4184(4) 0.69672(13) 0.0435(10) Uani 1 1 d .
C4 C 0.7034(3) 0.5986(4) 0.64810(13) 0.0404(9) Uani 1 1 d .
H4 H 0.7245 0.6355 0.6735 0.048 Uiso 1 1 calc R
C5 C 0.7222(3) 0.6594(4) 0.61456(15) 0.0471(10) Uani 1 1 d .
H5 H 0.7556 0.7367 0.6169 0.057 Uiso 1 1 calc R
C6 C 0.6918(3) 0.6064(4) 0.57785(14) 0.0478(11) Uani 1 1 d .
H6 H 0.7042 0.6460 0.5544 0.057 Uiso 1 1 calc R
C7 C 0.6432(3) 0.4950(4) 0.57548(12) 0.0459(10) Uani 1 1 d .
H7 H 0.6211 0.4574 0.5503 0.055 Uiso 1 1 calc R
C8 C 0.6263(3) 0.4378(4) 0.60991(11) 0.0376(8) Uani 1 1 d .
C9 C 0.5735(3) 0.3165(4) 0.60984(11) 0.0426(9) Uani 1 1 d .
H9A H 0.5728 0.2701 0.5846 0.051 Uiso 1 1 calc R
H9B H 0.5104 0.3365 0.6120 0.051 Uiso 1 1 calc R
C10 C 0.7027(3) 0.1770(5) 0.63764(15) 0.0500(11) Uani 1 1 d .
H10A H 0.7056 0.0874 0.6469 0.060 Uiso 1 1 calc R
H10B H 0.7031 0.1763 0.6087 0.060 Uiso 1 1 calc R
C11 C 0.7846(3) 0.2453(4) 0.65835(11) 0.0360(8) Uani 1 1 d .
C12 C 0.8674(3) 0.2238(4) 0.64707(13) 0.0473(10) Uani 1 1 d .
H12 H 0.8718 0.1709 0.6249 0.057 Uiso 1 1 calc R
C13 C 0.9424(3) 0.2806(5) 0.66862(15) 0.0601(13) Uani 1 1 d .
H13 H 0.9996 0.2676 0.6614 0.072 Uiso 1 1 calc R
C14 C 0.9351(3) 0.3553(5) 0.70017(16) 0.0607(14) Uani 1 1 d .
H14 H 0.9872 0.3939 0.7154 0.073 Uiso 1 1 calc R
C15 C 0.8518(3) 0.3749(4) 0.71000(13) 0.0456(11) Uani 1 1 d .
H15 H 0.8471 0.4282 0.7320 0.055 Uiso 1 1 calc R
C16 C 0.5114(3) 0.0331(4) 0.60622(12) 0.0390(9) Uani 1 1 d .
C17 C 0.5632(3) -0.0667(4) 0.59651(14) 0.0496(11) Uani 1 1 d .
H17 H 0.6178 -0.0894 0.6137 0.060 Uiso 1 1 calc R
C18 C 0.5344(4) -0.1331(4) 0.56141(17) 0.0563(13) Uani 1 1 d .
H18 H 0.5702 -0.2011 0.5545 0.068 Uiso 1 1 calc R
C19 C 0.4548(3) -0.1026(4) 0.53622(14) 0.0469(10) Uani 1 1 d .
C20 C 0.4052(3) -0.0007(5) 0.54592(15) 0.0532(12) Uani 1 1 d .
H20 H 0.3515 0.0233 0.5283 0.064 Uiso 1 1 calc R
C21 C 0.4322(3) 0.0673(5) 0.58088(14) 0.0498(11) Uani 1 1 d .
H21 H 0.3969 0.1363 0.5874 0.060 Uiso 1 1 calc R
C22 C 0.4243(4) -0.1790(5) 0.49859(15) 0.0601(13) Uani 1 1 d .
H22A H 0.4760 -0.2241 0.4915 0.090 Uiso 1 1 calc R
H22B H 0.3985 -0.1215 0.4769 0.090 Uiso 1 1 calc R
H22C H 0.3786 -0.2411 0.5030 0.090 Uiso 1 1 calc R
P1 P 0.83595(8) 0.96176(12) 0.55185(3) 0.0444(3) Uani 1 1 d .
F1 F 0.8182(3) 1.0200(4) 0.50940(10) 0.1030(13) Uani 1 1 d .
F2 F 0.7538(4) 0.8721(4) 0.53646(17) 0.143(2) Uani 1 1 d .
F3 F 0.8522(4) 0.9018(6) 0.59441(14) 0.155(2) Uani 1 1 d .
F4 F 0.9175(3) 1.0483(5) 0.56842(13) 0.1105(14) Uani 1 1 d .
F5 F 0.7717(3) 1.0601(7) 0.56445(14) 0.157(3) Uani 1 1 d .
F6 F 0.9008(5) 0.8645(6) 0.5394(2) 0.212(4) Uani 1 1 d .

loop_
_atom_site_aniso_label
_atom_site_aniso_U_11
_atom_site_aniso_U_22
_atom_site_aniso_U_33
_atom_site_aniso_U_23
_atom_site_aniso_U_13
_atom_site_aniso_U_12
Re1 0.04200(12) 0.02897(11) 0.02829(11) -0.00072(5) 0.00992(7) -0.00177(6)
S1 0.0437(6) 0.0391(5) 0.0388(5) -0.0026(4) 0.0073(4) -0.0104(4)
O1 0.079(2) 0.0519(19) 0.0470(18) 0.0173(16) 0.0236(17) 0.0089(18)
O2 0.104(3) 0.064(2) 0.064(2) -0.040(2) 0.041(2) -0.038(2)
O3 0.064(2) 0.060(2) 0.074(2) 0.0087(18) 0.0320(18) 0.0201(18)
O4 0.074(2) 0.0427(17) 0.0490(18) 0.0053(14) -0.0084(16) -0.0137(16)
O5 0.0495(18) 0.0540(18) 0.0502(18) -0.0106(15) 0.0213(14) -0.0126(15)
N1 0.0401(18) 0.0305(16) 0.0351(17) 0.0016(13) 0.0119(14) 0.0002(14)
N2 0.0340(17) 0.0351(17) 0.0358(17) -0.0060(14) 0.0066(13) -0.0043(13)
N3 0.0345(17) 0.0293(16) 0.0327(16) 0.0023(13) 0.0056(13) -0.0027(13)
C1 0.046(2) 0.040(2) 0.036(2) 0.0018(18) 0.0131(18) 0.0049(18)
C2 0.066(3) 0.043(2) 0.047(2) -0.001(2) 0.025(2) -0.010(2)
C3 0.053(3) 0.039(2) 0.042(2) 0.0035(18) 0.017(2) 0.002(2)
C4 0.043(2) 0.0328(19) 0.047(2) 0.0024(17) 0.0127(18) -0.0002(17)
C5 0.049(3) 0.034(2) 0.062(3) 0.010(2) 0.019(2) 0.0010(19)
C6 0.049(3) 0.051(3) 0.048(3) 0.015(2) 0.021(2) 0.005(2)
C7 0.049(2) 0.055(3) 0.034(2) 0.0047(18) 0.0100(18) -0.001(2)
C8 0.037(2) 0.041(2) 0.036(2) 0.0058(17) 0.0079(16) 0.0008(17)
C9 0.049(2) 0.049(2) 0.029(2) 0.0021(18) 0.0053(17) -0.008(2)
C10 0.039(2) 0.046(2) 0.066(3) -0.025(2) 0.013(2) -0.003(2)
C11 0.039(2) 0.0325(19) 0.036(2) 0.0033(15) 0.0056(16) -0.0008(16)
C12 0.044(2) 0.048(3) 0.052(3) 0.001(2) 0.015(2) -0.003(2)
C13 0.041(3) 0.080(4) 0.061(3) 0.004(3) 0.014(2) -0.005(2)
C14 0.040(3) 0.087(4) 0.051(3) 0.004(3) -0.002(2) -0.022(2)
C15 0.052(3) 0.049(3) 0.032(2) 0.0011(17) 0.0014(19) -0.0108(19)
C16 0.041(2) 0.034(2) 0.042(2) -0.0033(17) 0.0057(17) -0.0074(17)
C17 0.050(3) 0.037(2) 0.056(3) -0.002(2) -0.005(2) 0.008(2)
C18 0.061(3) 0.041(3) 0.064(3) -0.012(2) 0.003(3) 0.010(2)
C19 0.044(2) 0.046(2) 0.050(3) -0.004(2) 0.005(2) -0.009(2)
C20 0.035(2) 0.059(3) 0.061(3) -0.015(2) -0.004(2) 0.000(2)
C21 0.030(2) 0.056(3) 0.062(3) -0.019(2) 0.0029(19) 0.0029(19)
C22 0.067(3) 0.056(3) 0.056(3) -0.015(2) 0.009(2) -0.012(3)
P1 0.0441(6) 0.0461(6) 0.0426(6) 0.0039(5) 0.0068(5) -0.0006(5)
F1 0.117(3) 0.139(4) 0.0535(19) 0.012(2) 0.0188(19) -0.017(3)
F2 0.132(4) 0.145(5) 0.132(4) 0.025(3) -0.027(3) -0.087(3)
F3 0.157(5) 0.207(5) 0.088(3) 0.090(3) -0.016(3) -0.060(4)
F4 0.082(3) 0.125(3) 0.119(3) -0.022(3) 0.003(2) -0.047(2)
F5 0.118(4) 0.229(6) 0.109(3) -0.081(4) -0.022(3) 0.100(4)
F6 0.185(6) 0.207(7) 0.206(7) -0.115(5) -0.060(5) 0.138(5)

loop_
_atom_type_symbol
_atom_type_description
_atom_type_scat_dispersion_real
_atom_type_scat_dispersion_imag
_atom_type_scat_source
C C 0.0033 0.0016 'International Tables Vol C Tables 4.2.6.8 and 6.1.1.4'
H H 0.0000 0.0000 'International Tables Vol C Tables 4.2.6.8 and 6.1.1.4'
F F 0.0171 0.0103 'International Tables Vol C Tables 4.2.6.8 and 6.1.1.4'
N N 0.0061 0.0033 'International Tables Vol C Tables 4.2.6.8 and 6.1.1.4'
O O 0.0106 0.0060 'International Tables Vol C Tables 4.2.6.8 and 6.1.1.4'
P P 0.1023 0.0942 'International Tables Vol C Tables 4.2.6.8 and 6.1.1.4'
Re Re -1.0185 7.2310 'International Tables Vol C Tables 4.2.6.8 and 6.1.1.4'
S S 0.1246 0.1234 'International Tables Vol C Tables 4.2.6.8 and 6.1.1.4'

loop_
_geom_angle_atom_site_label_1
_geom_angle_atom_site_label_2
_geom_angle_atom_site_label_3
_geom_angle
C2 Re1 C1 87.87(19)
C2 Re1 C3 86.9(2)
C1 Re1 C3 88.78(17)
C2 Re1 N3 97.25(17)
C1 Re1 N3 96.56(14)
C3 Re1 N3 173.31(14)
C2 Re1 N1 96.83(16)
C1 Re1 N1 173.78(14)
C3 Re1 N1 95.52(15)
N3 Re1 N1 78.85(12)
C2 Re1 N2 171.66(15)
C1 Re1 N2 99.14(16)
C3 Re1 N2 97.65(15)
N3 Re1 N2 77.58(11)
N1 Re1 N2 75.86(12)
O5 S1 O4 121.1(2)
O5 S1 C16 109.2(2)
O4 S1 C16 109.5(2)
O5 S1 N2 105.03(18)
O4 S1 N2 104.28(18)
C16 S1 N2 106.77(17)
C8 N1 C4 118.6(3)
C8 N1 Re1 115.9(3)
C4 N1 Re1 124.9(3)
C9 N2 C10 111.5(3)
C9 N2 S1 109.5(2)
C10 N2 S1 109.8(3)
C9 N2 Re1 104.1(2)
C10 N2 Re1 110.1(2)
S1 N2 Re1 111.68(15)
C15 N3 C11 118.5(3)
C15 N3 Re1 123.9(3)
C11 N3 Re1 116.9(2)
O1 C1 Re1 178.9(4)
O2 C2 Re1 179.1(5)
O3 C3 Re1 179.0(5)
N1 C4 C5 122.3(4)
N1 C4 H4 118.9
C5 C4 H4 118.9
C6 C5 C4 119.0(4)
C6 C5 H5 120.5
C4 C5 H5 120.5
C5 C6 C7 118.9(4)
C5 C6 H6 120.5
C7 C6 H6 120.5
C6 C7 C8 119.9(4)
C6 C7 H7 120.1
C8 C7 H7 120.1
N1 C8 C7 121.4(4)
N1 C8 C9 115.5(3)
C7 C8 C9 123.1(4)
C8 C9 N2 109.6(3)
C8 C9 H9A 109.7
N2 C9 H9A 109.7
C8 C9 H9B 109.7
N2 C9 H9B 109.7
H9A C9 H9B 108.2
C11 C10 N2 114.1(3)
C11 C10 H10A 108.7
N2 C10 H10A 108.7
C11 C10 H10B 108.7
N2 C10 H10B 108.7
H10A C10 H10B 107.6
N3 C11 C12 121.6(4)
N3 C11 C10 118.3(3)
C12 C11 C10 119.9(4)
C13 C12 C11 118.4(4)
C13 C12 H12 120.8
C11 C12 H12 120.8
C14 C13 C12 120.1(4)
C14 C13 H13 120.0
C12 C13 H13 120.0
C13 C14 C15 119.5(4)
C13 C14 H14 120.3
C15 C14 H14 120.3
N3 C15 C14 121.9(4)
N3 C15 H15 119.0
C14 C15 H15 119.0
C17 C16 C21 120.4(4)
C17 C16 S1 121.1(3)
C21 C16 S1 118.4(3)
C16 C17 C18 119.2(4)
C16 C17 H17 120.4
C18 C17 H17 120.4
C19 C18 C17 121.4(4)
C19 C18 H18 119.3
C17 C18 H18 119.3
C20 C19 C18 118.6(4)
C20 C19 C22 121.4(4)
C18 C19 C22 120.0(4)
C19 C20 C21 121.2(4)
C19 C20 H20 119.4
C21 C20 H20 119.4
C20 C21 C16 119.2(4)
C20 C21 H21 120.4
C16 C21 H21 120.4
C19 C22 H22A 109.5
C19 C22 H22B 109.5
H22A C22 H22B 109.5
C19 C22 H22C 109.5
H22A C22 H22C 109.5
H22B C22 H22C 109.5
F6 P1 F5 179.4(4)
F6 P1 F4 89.2(4)
F5 P1 F4 90.2(3)
F6 P1 F1 90.7(4)
F5 P1 F1 89.3(3)
F4 P1 F1 95.7(3)
F6 P1 F3 89.5(4)
F5 P1 F3 90.5(4)
F4 P1 F3 85.3(3)
F1 P1 F3 179.0(3)
F6 P1 F2 90.8(4)
F5 P1 F2 89.8(4)
F4 P1 F2 178.1(3)
F1 P1 F2 86.2(3)
F3 P1 F2 92.8(3)

loop_
_geom_bond_atom_site_label_1
_geom_bond_atom_site_label_2
_geom_bond_distance
Re1 C2 1.907(5)
Re1 C1 1.937(4)
Re1 C3 1.938(5)
Re1 N3 2.173(3)
Re1 N1 2.179(3)
Re1 N2 2.275(3)
S1 O5 1.416(3)
S1 O4 1.437(3)
S1 C16 1.745(4)
S1 N2 1.752(3)
O1 C1 1.138(5)
O2 C2 1.144(5)
O3 C3 1.135(5)
N1 C8 1.344(5)
N1 C4 1.345(5)
N2 C9 1.503(5)
N2 C10 1.503(5)
N3 C15 1.339(5)
N3 C11 1.348(5)
C4 C5 1.386(6)
C4 H4 0.9500
C5 C6 1.372(7)
C5 H5 0.9500
C6 C7 1.375(6)
C6 H6 0.9500
C7 C8 1.386(5)
C7 H7 0.9500
C8 C9 1.502(6)
C9 H9A 0.9900
C9 H9B 0.9900
C10 C11 1.491(6)
C10 H10A 0.9900
C10 H10B 0.9900
C11 C12 1.393(6)
C12 C13 1.368(7)
C12 H12 0.9500
C13 C14 1.354(7)
C13 H13 0.9500
C14 C15 1.377(7)
C14 H14 0.9500
C15 H15 0.9500
C16 C17 1.383(6)
C16 C21 1.389(6)
C17 C18 1.387(7)
C17 H17 0.9500
C18 C19 1.382(7)
C18 H18 0.9500
C19 C20 1.380(6)
C19 C22 1.514(6)
C20 C21 1.387(6)
C20 H20 0.9500
C21 H21 0.9500
C22 H22A 0.9800
C22 H22B 0.9800
C22 H22C 0.9800
P1 F6 1.528(5)
P1 F5 1.532(4)
P1 F4 1.550(4)
P1 F1 1.552(4)
P1 F3 1.562(4)
P1 F2 1.569(4)

loop_
_geom_torsion_atom_site_label_1
_geom_torsion_atom_site_label_2
_geom_torsion_atom_site_label_3
_geom_torsion_atom_site_label_4
_geom_torsion
C2 Re1 N1 C8 -170.7(3)
C3 Re1 N1 C8 -83.2(3)
N3 Re1 N1 C8 93.2(3)
N2 Re1 N1 C8 13.4(3)
C2 Re1 N1 C4 18.5(3)
C3 Re1 N1 C4 106.1(3)
N3 Re1 N1 C4 -77.5(3)
N2 Re1 N1 C4 -157.4(3)
O5 S1 N2 C9 -60.8(3)
O4 S1 N2 C9 170.9(3)
C16 S1 N2 C9 55.1(3)
O5 S1 N2 C10 176.5(3)
O4 S1 N2 C10 48.2(3)
C16 S1 N2 C10 -67.7(3)
O5 S1 N2 Re1 54.0(2)
O4 S1 N2 Re1 -74.3(2)
C16 S1 N2 Re1 169.88(18)
C1 Re1 N2 C9 152.1(2)
C3 Re1 N2 C9 62.1(3)
N3 Re1 N2 C9 -113.2(2)
N1 Re1 N2 C9 -31.7(2)
C1 Re1 N2 C10 -88.3(3)
C3 Re1 N2 C10 -178.2(3)
N3 Re1 N2 C10 6.5(3)
N1 Re1 N2 C10 88.0(3)
C1 Re1 N2 S1 34.0(2)
C3 Re1 N2 S1 -56.0(2)
N3 Re1 N2 S1 128.76(18)
N1 Re1 N2 S1 -149.79(19)
C2 Re1 N3 C15 0.5(3)
C1 Re1 N3 C15 -88.2(3)
N1 Re1 N3 C15 96.1(3)
N2 Re1 N3 C15 173.8(3)
C2 Re1 N3 C11 -169.3(3)
C1 Re1 N3 C11 102.0(3)
N1 Re1 N3 C11 -73.8(3)
N2 Re1 N3 C11 4.0(3)
C8 N1 C4 C5 -0.5(6)
Re1 N1 C4 C5 170.0(3)
N1 C4 C5 C6 0.1(7)
C4 C5 C6 C7 0.4(7)
C5 C6 C7 C8 -0.6(7)
C4 N1 C8 C7 0.4(6)
Re1 N1 C8 C7 -170.9(3)
C4 N1 C8 C9 -179.2(4)
Re1 N1 C8 C9 9.5(5)
C6 C7 C8 N1 0.1(6)
C6 C7 C8 C9 179.7(4)
N1 C8 C9 N2 -39.3(5)
C7 C8 C9 N2 141.1(4)
C10 N2 C9 C8 -72.5(4)
S1 N2 C9 C8 165.8(3)
Re1 N2 C9 C8 46.2(3)
C9 N2 C10 C11 99.6(4)
S1 N2 C10 C11 -138.8(3)
Re1 N2 C10 C11 -15.5(5)
C15 N3 C11 C12 -0.8(6)
Re1 N3 C11 C12 169.6(3)
C15 N3 C11 C10 175.0(4)
Re1 N3 C11 C10 -14.6(5)
N2 C10 C11 N3 20.4(6)
N2 C10 C11 C12 -163.7(4)
N3 C11 C12 C13 0.6(6)
C10 C11 C12 C13 -175.2(4)
C11 C12 C13 C14 0.2(7)
C12 C13 C14 C15 -0.8(8)
C11 N3 C15 C14 0.1(6)
Re1 N3 C15 C14 -169.5(3)
C13 C14 C15 N3 0.7(7)
O5 S1 C16 C17 -160.0(4)
O4 S1 C16 C17 -25.3(4)
N2 S1 C16 C17 87.0(4)
O5 S1 C16 C21 16.6(4)
O4 S1 C16 C21 151.3(4)
N2 S1 C16 C21 -96.4(4)
C21 C16 C17 C18 -0.8(7)
S1 C16 C17 C18 175.7(4)
C16 C17 C18 C19 -0.7(8)
C17 C18 C19 C20 2.3(8)
C17 C18 C19 C22 -178.6(5)
C18 C19 C20 C21 -2.5(7)
C22 C19 C20 C21 178.5(5)
C19 C20 C21 C16 1.0(7)
C17 C16 C21 C20 0.7(7)
S1 C16 C21 C20 -176.0(4)
